data_4306165
loop_
_publ_author_name
'Fei Cheng'
'Sarah I. Friend'
'Andrew L. Hector'
'William Levason'
'Gillian Reid'
'Michael Webster'
'Wenjian Zhang'

_publ_contact_author_address
;   School of Chemistry
    University of Southampton
    Southampton SO17 1BJ, UK
;
_publ_contact_author_email wxl@soton.ac.uk
_publ_contact_author_fax '023 8059 3781'
_publ_contact_author_name 'Professor W. Levason'
_publ_contact_author_phone '023 8059 3792'
_publ_section_title
;
Preparation, Characterization, and Structural Systematics of Diphosphane
and Diarsane Complexes of Indium(III) Halides
;
_journal_name_full 'Inorganic Chemistry'
_journal_page_first 9691
_journal_page_last 9700
_journal_paper_doi 10.1021/ic801091n
_journal_volume 47
_journal_year 2008
_chemical_formula_moiety 'C20 H32 Cl6 In2 P4, 0.6(C H2 Cl2)'
_chemical_formula_sum 'C20.6 H33.2 Cl7.2 In2 P4'
_chemical_formula_weight 889.63
_chemical_name_systematic
; 
 bis((mu~2~-chloro)-(1,2-bis(dimethylphosphanyl)benzene)-dichloro-indium(III))
 dichloromethane solvate 
;
_space_group_IT_number 61
_symmetry_cell_setting orthorhombic
_symmetry_Int_Tables_number 61
_symmetry_space_group_name_Hall '-P 2ac 2ab'
_symmetry_space_group_name_H-M 'P b c a'
_atom_sites_solution_hydrogens geom
_atom_sites_solution_primary direct
_atom_sites_solution_secondary difmap
_audit_author_name 'Webster, M.'
_audit_creation_date 2008-01-18
_audit_creation_method 'SHELXL-97 + hand edit'
_cell_angle_alpha 90.00
_cell_angle_beta 90.00
_cell_angle_gamma 90.00
_cell_formula_units_Z 4
_cell_length_a 15.6164(15)
_cell_length_b 14.3423(15)
_cell_length_c 15.836(2)
_cell_measurement_reflns_used 32187
_cell_measurement_temperature 120(2)
_cell_measurement_theta_max 27.48
_cell_measurement_theta_min 2.91
_cell_volume 3546.9(7)
_computing_structure_refinement 'SHELXL-97 (Sheldrick, 1997)'
_computing_structure_solution 'SHELXS-97 (Sheldrick, 1997)'
_diffrn_ambient_temperature 120(2)
_diffrn_measured_fraction_theta_full 0.996
_diffrn_measured_fraction_theta_max 0.996
_diffrn_measurement_device_type 'Bruker-Nonius 95mm CCD camera on \k-goniostat'
_diffrn_measurement_method '\f & \w scans'
_diffrn_radiation_monochromator graphite
_diffrn_radiation_source 'Bruker-Nonius FR591 rotating anode'
_diffrn_radiation_type MoK\a
_diffrn_radiation_wavelength 0.71073
_diffrn_reflns_av_R_equivalents 0.0769
_diffrn_reflns_av_sigmaI/netI 0.0655
_diffrn_reflns_limit_h_max 15
_diffrn_reflns_limit_h_min -20
_diffrn_reflns_limit_k_max 18
_diffrn_reflns_limit_k_min -14
_diffrn_reflns_limit_l_max 20
_diffrn_reflns_limit_l_min -18
_diffrn_reflns_number 26394
_diffrn_reflns_theta_full 27.49
_diffrn_reflns_theta_max 27.49
_diffrn_reflns_theta_min 3.22
_diffrn_standards_decay_% 0
_diffrn_standards_number 0
_exptl_absorpt_coefficient_mu 2.034
_exptl_absorpt_correction_T_max 0.7456
_exptl_absorpt_correction_T_min 0.5032
_exptl_absorpt_correction_type multi-scan
_exptl_absorpt_process_details 'G.M. Sheldrick, (2007). SADABS. Version 2007/2. Bruker AXS Inc.'
_exptl_crystal_colour colourless
_exptl_crystal_density_diffrn 1.666
_exptl_crystal_density_method 'not measured'
_exptl_crystal_description block
_exptl_crystal_F_000 1749
_exptl_crystal_size_max 0.10
_exptl_crystal_size_mid 0.06
_exptl_crystal_size_min 0.02
_refine_diff_density_max 2.319
_refine_diff_density_min -0.847
_refine_diff_density_rms 0.171
_refine_ls_extinction_method none
_refine_ls_goodness_of_fit_ref 1.033
_refine_ls_hydrogen_treatment constr
_refine_ls_matrix_type full
_refine_ls_number_parameters 157
_refine_ls_number_reflns 4062
_refine_ls_number_restraints 2
_refine_ls_restrained_S_all 1.033
_refine_ls_R_factor_all 0.0762
_refine_ls_R_factor_gt 0.0541
_refine_ls_shift/su_max 0.001
_refine_ls_shift/su_mean 0.000
_refine_ls_structure_factor_coef Fsqd
_refine_ls_weighting_details 'w=1/[\s^2^(Fo^2^)+(0.0566P)^2^+22.7460P] where P=(Fo^2^+2Fc^2^)/3'
_refine_ls_weighting_scheme calc
_refine_ls_wR_factor_gt 0.1323
_refine_ls_wR_factor_ref 0.1433
_reflns_number_gt 3116
_reflns_number_total 4062
_reflns_threshold_expression I>2sigma(I)
_cod_data_source_file ic801091n_si_001_5.cif
_cod_data_source_block 07fc038
_cod_original_formula_sum 'C20.60 H33.20 Cl7.20 In2 P4'
_cod_database_code 4306165

loop_
_symmetry_equiv_pos_as_xyz
'x, y, z'
'-x+1/2, -y, z+1/2'
'-x, y+1/2, -z+1/2'
'x+1/2, -y+1/2, -z'
'-x, -y, -z'
'x-1/2, y, -z-1/2'
'x, -y-1/2, z-1/2'
'-x-1/2, y-1/2, z'

loop_
_atom_site_label
_atom_site_type_symbol
_atom_site_fract_x
_atom_site_fract_y
_atom_site_fract_z
_atom_site_U_iso_or_equiv
_atom_site_adp_type
_atom_site_occupancy
_atom_site_symmetry_multiplicity
_atom_site_calc_flag
_atom_site_refinement_flags
_atom_site_disorder_assembly
_atom_site_disorder_group
In1 In 0.54387(2) 0.46426(3) 0.38848(3) 0.02018(14) Uani 1 1 d . . .
P1 P 0.69434(9) 0.47525(11) 0.31486(11) 0.0244(3) Uani 1 1 d . . .
P2 P 0.54656(9) 0.63900(10) 0.33272(10) 0.0206(3) Uani 1 1 d . . .
Cl1 Cl 0.57583(10) 0.30624(10) 0.43586(10) 0.0298(3) Uani 1 1 d . . .
Cl2 Cl 0.47162(9) 0.42985(10) 0.25302(10) 0.0271(3) Uani 1 1 d . . .
Cl3 Cl 0.39887(9) 0.46982(10) 0.46535(9) 0.0242(3) Uani 1 1 d . . .
C1 C 0.7277(4) 0.3713(5) 0.2585(5) 0.0382(17) Uani 1 1 d . . .
H1A H 0.7335 0.3195 0.2984 0.057 Uiso 1 1 calc R . .
H1B H 0.7828 0.3828 0.2309 0.057 Uiso 1 1 calc R . .
H1C H 0.6847 0.3555 0.2158 0.057 Uiso 1 1 calc R . .
C2 C 0.7845(4) 0.5063(6) 0.3817(5) 0.0358(16) Uani 1 1 d . . .
H2A H 0.7704 0.5624 0.4142 0.054 Uiso 1 1 calc R . .
H2B H 0.8349 0.5185 0.3464 0.054 Uiso 1 1 calc R . .
H2C H 0.7969 0.4548 0.4205 0.054 Uiso 1 1 calc R . .
C3 C 0.6852(4) 0.5682(4) 0.2365(4) 0.0216(12) Uani 1 1 d . . .
C4 C 0.7429(4) 0.5714(4) 0.1691(4) 0.0275(13) Uani 1 1 d . . .
H4 H 0.7872 0.5262 0.1650 0.033 Uiso 1 1 calc R . .
C5 C 0.7357(4) 0.6406(4) 0.1079(4) 0.0281(14) Uani 1 1 d . . .
H5 H 0.7748 0.6424 0.0620 0.034 Uiso 1 1 calc R . .
C6 C 0.6717(4) 0.7065(5) 0.1141(4) 0.0301(14) Uani 1 1 d . . .
H6 H 0.6671 0.7542 0.0728 0.036 Uiso 1 1 calc R . .
C7 C 0.6139(4) 0.7033(4) 0.1805(4) 0.0258(13) Uani 1 1 d . . .
H7 H 0.5693 0.7482 0.1833 0.031 Uiso 1 1 calc R . .
C8 C 0.6200(3) 0.6353(4) 0.2435(4) 0.0205(12) Uani 1 1 d . . .
C9 C 0.4464(4) 0.6862(4) 0.2943(5) 0.0310(15) Uani 1 1 d . . .
H9A H 0.4184 0.6403 0.2577 0.046 Uiso 1 1 calc R . .
H9B H 0.4575 0.7433 0.2621 0.046 Uiso 1 1 calc R . .
H9C H 0.4089 0.7005 0.3422 0.046 Uiso 1 1 calc R . .
C10 C 0.5916(4) 0.7293(4) 0.3988(4) 0.0302(14) Uani 1 1 d . . .
H10A H 0.5563 0.7368 0.4495 0.045 Uiso 1 1 calc R . .
H10B H 0.5931 0.7882 0.3674 0.045 Uiso 1 1 calc R . .
H10C H 0.6500 0.7119 0.4153 0.045 Uiso 1 1 calc R . .
Cl4 Cl -0.0997(5) 0.5987(5) 0.5524(5) 0.0288(16) Uiso 0.20 1 d PD . .
Cl5 Cl 0.0303(7) 0.4941(9) 0.4594(8) 0.064(3) Uiso 0.20 1 d PD . .
Cl6 Cl -0.0588(7) 0.5719(7) 0.5313(8) 0.060(3) Uiso 0.20 1 d PD . .

loop_
_atom_site_aniso_label
_atom_site_aniso_U_11
_atom_site_aniso_U_22
_atom_site_aniso_U_33
_atom_site_aniso_U_23
_atom_site_aniso_U_13
_atom_site_aniso_U_12
In1 0.0180(2) 0.0205(2) 0.0221(3) 0.00235(16) 0.00099(15) 0.00040(15)
P1 0.0186(7) 0.0260(8) 0.0286(9) 0.0045(7) 0.0040(6) 0.0036(6)
P2 0.0193(7) 0.0199(7) 0.0228(8) 0.0010(6) 0.0034(6) 0.0009(6)
Cl1 0.0297(8) 0.0259(7) 0.0338(9) 0.0070(6) 0.0014(6) 0.0026(6)
Cl2 0.0290(7) 0.0263(7) 0.0261(8) -0.0007(6) -0.0030(6) -0.0012(6)
Cl3 0.0175(6) 0.0327(7) 0.0222(8) 0.0021(6) -0.0007(5) -0.0007(5)
C1 0.030(3) 0.033(3) 0.052(5) 0.003(3) 0.011(3) 0.006(3)
C2 0.018(3) 0.051(4) 0.038(4) 0.007(3) -0.003(3) 0.005(3)
C3 0.020(3) 0.024(3) 0.021(3) 0.001(2) 0.000(2) -0.003(2)
C4 0.020(3) 0.031(3) 0.031(4) 0.000(3) 0.007(2) 0.002(2)
C5 0.028(3) 0.036(3) 0.021(3) 0.000(3) 0.003(2) -0.007(3)
C6 0.033(3) 0.030(3) 0.027(4) 0.005(3) -0.003(3) -0.007(3)
C7 0.025(3) 0.023(3) 0.029(4) 0.000(3) -0.002(2) 0.002(2)
C8 0.016(3) 0.023(3) 0.023(3) -0.004(2) 0.001(2) -0.004(2)
C9 0.024(3) 0.023(3) 0.046(4) 0.009(3) 0.005(3) 0.006(2)
C10 0.035(4) 0.029(3) 0.026(4) -0.003(3) 0.004(3) -0.009(3)

loop_
_atom_type_symbol
_atom_type_description
_atom_type_scat_dispersion_real
_atom_type_scat_dispersion_imag
_atom_type_scat_source
C C 0.0033 0.0016 'International Tables Vol C Tables 4.2.6.8 and 6.1.1.4'
H H 0.0000 0.0000 'International Tables Vol C Tables 4.2.6.8 and 6.1.1.4'
P P 0.1023 0.0942 'International Tables Vol C Tables 4.2.6.8 and 6.1.1.4'
Cl Cl 0.1484 0.1585 'International Tables Vol C Tables 4.2.6.8 and 6.1.1.4'
In In -0.7276 1.3100 'International Tables Vol C Tables 4.2.6.8 and 6.1.1.4'

loop_
_geom_angle_atom_site_label_1
_geom_angle_atom_site_label_2
_geom_angle_atom_site_label_3
_geom_angle
_geom_angle_site_symmetry_1
_geom_angle_site_symmetry_3
_geom_angle_publ_flag
Cl1 In1 Cl2 100.06(5) . . ?
Cl1 In1 Cl3 93.63(5) . . ?
Cl2 In1 Cl3 90.86(5) . . ?
Cl1 In1 P1 90.53(5) . . ?
Cl2 In1 P1 92.01(5) . . ?
Cl3 In1 P1 174.46(5) . . ?
Cl1 In1 Cl3 89.64(5) . 5_666 ?
Cl2 In1 Cl3 168.70(5) . 5_666 ?
Cl3 In1 Cl3 82.70(5) . 5_666 ?
P1 In1 Cl3 93.69(5) . 5_666 ?
Cl1 In1 P2 167.24(5) . . ?
Cl2 In1 P2 84.67(5) . . ?
Cl3 In1 P2 98.16(5) . . ?
P1 In1 P2 77.40(5) . . ?
Cl3 In1 P2 87.05(5) 5_666 . ?
C1 P1 C2 105.4(3) . . ?
C1 P1 C3 106.7(3) . . ?
C2 P1 C3 106.1(3) . . ?
C1 P1 In1 115.2(2) . . ?
C2 P1 In1 116.7(2) . . ?
C3 P1 In1 106.00(19) . . ?
C10 P2 C9 105.3(3) . . ?
C10 P2 C8 103.0(3) . . ?
C9 P2 C8 107.1(3) . . ?
C10 P2 In1 119.3(2) . . ?
C9 P2 In1 116.8(2) . . ?
C8 P2 In1 103.92(18) . . ?
In1 Cl3 In1 97.30(5) . 5_666 ?
P1 C1 H1A 109.5 . . ?
P1 C1 H1B 109.5 . . ?
H1A C1 H1B 109.5 . . ?
P1 C1 H1C 109.5 . . ?
H1A C1 H1C 109.5 . . ?
H1B C1 H1C 109.5 . . ?
P1 C2 H2A 109.5 . . ?
P1 C2 H2B 109.5 . . ?
H2A C2 H2B 109.5 . . ?
P1 C2 H2C 109.5 . . ?
H2A C2 H2C 109.5 . . ?
H2B C2 H2C 109.5 . . ?
C4 C3 C8 120.3(5) . . ?
C4 C3 P1 119.5(5) . . ?
C8 C3 P1 120.2(4) . . ?
C5 C4 C3 120.2(6) . . ?
C5 C4 H4 119.9 . . ?
C3 C4 H4 119.9 . . ?
C6 C5 C4 119.9(6) . . ?
C6 C5 H5 120.1 . . ?
C4 C5 H5 120.1 . . ?
C5 C6 C7 120.2(6) . . ?
C5 C6 H6 119.9 . . ?
C7 C6 H6 119.9 . . ?
C6 C7 C8 121.3(6) . . ?
C6 C7 H7 119.3 . . ?
C8 C7 H7 119.3 . . ?
C7 C8 C3 118.1(5) . . ?
C7 C8 P2 119.4(4) . . ?
C3 C8 P2 122.5(4) . . ?
P2 C9 H9A 109.5 . . ?
P2 C9 H9B 109.5 . . ?
H9A C9 H9B 109.5 . . ?
P2 C9 H9C 109.5 . . ?
H9A C9 H9C 109.5 . . ?
H9B C9 H9C 109.5 . . ?
P2 C10 H10A 109.5 . . ?
P2 C10 H10B 109.5 . . ?
H10A C10 H10B 109.5 . . ?
P2 C10 H10C 109.5 . . ?
H10A C10 H10C 109.5 . . ?
H10B C10 H10C 109.5 . . ?

loop_
_geom_bond_atom_site_label_1
_geom_bond_atom_site_label_2
_geom_bond_distance
_geom_bond_site_symmetry_2
_geom_bond_publ_flag
In1 Cl1 2.4389(15) . ?
In1 Cl2 2.4736(16) . ?
In1 Cl3 2.5721(14) . ?
In1 P1 2.6278(16) . ?
In1 Cl3 2.6555(15) 5_666 ?
In1 P2 2.6575(15) . ?
P1 C1 1.813(7) . ?
P1 C2 1.817(7) . ?
P1 C3 1.826(6) . ?
P2 C10 1.808(6) . ?
P2 C9 1.810(6) . ?
P2 C8 1.821(6) . ?
Cl3 In1 2.6555(15) 5_666 ?
C1 H1A 0.9800 . ?
C1 H1B 0.9800 . ?
C1 H1C 0.9800 . ?
C2 H2A 0.9800 . ?
C2 H2B 0.9800 . ?
C2 H2C 0.9800 . ?
C3 C4 1.398(8) . ?
C3 C8 1.406(8) . ?
C4 C5 1.391(9) . ?
C4 H4 0.9500 . ?
C5 C6 1.380(9) . ?
C5 H5 0.9500 . ?
C6 C7 1.386(9) . ?
C6 H6 0.9500 . ?
C7 C8 1.398(8) . ?
C7 H7 0.9500 . ?
C9 H9A 0.9800 . ?
C9 H9B 0.9800 . ?
C9 H9C 0.9800 . ?
C10 H10A 0.9800 . ?
C10 H10B 0.9800 . ?
C10 H10C 0.9800 . ?
